data_7032224
loop_
_publ_author_name
'Selvakumaran, Nagamani'
'Bhuvanesh, Nattamai S. P.'
'Karvembu, Ramasamy'

_publ_section_title
;
 Self-assembled Cu(ii) and Ni(ii) metallamacrocycles formed from
 3,3,3',3'-tetrabenzyl-1,1'-aroylbis(thiourea) ligands: DNA and protein
 binding studies, and cytotoxicity of trinuclear complexes.
;
_journal_issue 43
_journal_name_full 'Dalton transactions (Cambridge, England : 2003)'
_journal_page_first 16395
_journal_page_last 16410
_journal_paper_doi 10.1039/c4dt01859a
_journal_volume 43
_journal_year 2014
_chemical_formula_sum 'C44 H49 N6 O4.5 S2'
_chemical_formula_weight 798.01
_chemical_name_systematic
; 
 ? 
;
_space_group_IT_number 2
_symmetry_cell_setting triclinic
_symmetry_space_group_name_Hall '-P 1'
_symmetry_space_group_name_H-M 'P -1'
_atom_sites_solution_hydrogens geom
_atom_sites_solution_primary direct
_atom_sites_solution_secondary difmap
_audit_creation_method SHELXL-97
_cell_angle_alpha 81.433(5)
_cell_angle_beta 68.491(5)
_cell_angle_gamma 84.688(5)
_cell_formula_units_Z 1
_cell_length_a 9.660(4)
_cell_length_b 10.747(5)
_cell_length_c 10.981(5)
_cell_measurement_reflns_used 6824
_cell_measurement_temperature 150(2)
_cell_measurement_theta_max 28.41
_cell_measurement_theta_min 2.27
_cell_volume 1047.9(8)
_computing_cell_refinement
; 
  APEX-II(BRUKER-NONIUS, 2003) 
;
_computing_data_collection 'APEX-II (BRUKER-NONIUS, 2003)'
_computing_data_reduction APEX-II
_computing_molecular_graphics Olex2
_computing_publication_material 'Bruker SHELXTL'
_computing_structure_refinement 'SHELXL-97 (Sheldrick, 2008)'
_computing_structure_solution 'SHELXS-97 (Sheldrick, 2008)'
_diffrn_ambient_temperature 150(2)
_diffrn_measured_fraction_theta_full 0.982
_diffrn_measured_fraction_theta_max 0.982
_diffrn_measurement_device_type 'APEX II'
_diffrn_measurement_method 'omega scans'
_diffrn_radiation_monochromator graphite
_diffrn_radiation_source 'fine-focus sealed tube'
_diffrn_radiation_type MoK\a
_diffrn_radiation_wavelength 0.71073
_diffrn_reflns_av_R_equivalents 0.0297
_diffrn_reflns_av_sigmaI/netI 0.0292
_diffrn_reflns_limit_h_max 12
_diffrn_reflns_limit_h_min -12
_diffrn_reflns_limit_k_max 13
_diffrn_reflns_limit_k_min -13
_diffrn_reflns_limit_l_max 14
_diffrn_reflns_limit_l_min -14
_diffrn_reflns_number 12107
_diffrn_reflns_theta_full 27.50
_diffrn_reflns_theta_max 27.50
_diffrn_reflns_theta_min 1.92
_diffrn_standards_decay_% 0
_diffrn_standards_interval_count 0
_diffrn_standards_number 0
_exptl_absorpt_coefficient_mu 0.178
_exptl_absorpt_correction_T_max 0.9653
_exptl_absorpt_correction_T_min 0.9163
_exptl_absorpt_correction_type multi-scan
_exptl_absorpt_process_details 'SADABS; (Sheldrick, 2006)'
_exptl_crystal_colour colorless
_exptl_crystal_density_diffrn 1.265
_exptl_crystal_density_method 'not measured'
_exptl_crystal_description block
_exptl_crystal_F_000 423
_exptl_crystal_size_max 0.50
_exptl_crystal_size_mid 0.20
_exptl_crystal_size_min 0.20
_refine_diff_density_max 0.713
_refine_diff_density_min -0.405
_refine_diff_density_rms 0.046
_refine_ls_extinction_method none
_refine_ls_goodness_of_fit_ref 1.045
_refine_ls_hydrogen_treatment constr
_refine_ls_matrix_type full
_refine_ls_number_parameters 264
_refine_ls_number_reflns 4726
_refine_ls_number_restraints 0
_refine_ls_restrained_S_all 1.045
_refine_ls_R_factor_all 0.0448
_refine_ls_R_factor_gt 0.0394
_refine_ls_shift/su_max 0.001
_refine_ls_shift/su_mean 0.000
_refine_ls_structure_factor_coef Fsqd
_refine_ls_weighting_details 'calc w=1/[\s^2^(Fo^2^)+(0.0519P)^2^+0.4046P] where P=(Fo^2^+2Fc^2^)/3'
_refine_ls_weighting_scheme calc
_refine_ls_wR_factor_gt 0.1039
_refine_ls_wR_factor_ref 0.1089
_reflns_number_gt 4150
_reflns_number_total 4726
_reflns_threshold_expression >2sigma(I)
_cod_data_source_file c4dt01859a2.cif
_cod_data_source_block tp3u
_cod_depositor_comments
;
The following automatic conversions were performed:

'_symmetry_cell_setting' value 'Triclinic' changed to 'triclinic'
according to
/usr/data/users/saulius/crontab/automatic-downloads/rss-feeds/RSC/lib/dictionaries/cif_core.dic
dictionary named 'cif_core.dic' version 2.4.2 from 2011-04-26.

Automatic conversion script
Id: cif_fix_values 2281 2013-09-26 08:29:07Z andrius 

 Adding full bibliography for 7032224--7032227.cif.
;
_cod_original_sg_symbol_H-M P-1
_cod_original_formula_sum 'C44 H49 N6 O4.50 S2'
_cod_database_code 7032224

loop_
_symmetry_equiv_pos_as_xyz
'x, y, z'
'-x, -y, -z'

loop_
_atom_site_label
_atom_site_type_symbol
_atom_site_fract_x
_atom_site_fract_y
_atom_site_fract_z
_atom_site_U_iso_or_equiv
_atom_site_adp_type
_atom_site_occupancy
_atom_site_symmetry_multiplicity
_atom_site_calc_flag
_atom_site_refinement_flags
_atom_site_disorder_assembly
_atom_site_disorder_group
S1 S 0.68415(4) 0.93596(3) 0.79705(4) 0.03407(12) Uani 1 1 d . . .
O1 O 0.76883(10) 0.55836(9) 0.83517(8) 0.0246(2) Uani 1 1 d . . .
N1 N 0.51063(11) 0.73729(10) 0.89674(10) 0.0195(2) Uani 1 1 d . . .
N2 N 0.71095(11) 0.71945(10) 0.69986(10) 0.0199(2) Uani 1 1 d . . .
H2 H 0.7397 0.7633 0.6188 0.030 Uiso 1 1 d R . .
C1 C 0.43971(13) 0.62726(11) 0.88152(12) 0.0218(3) Uani 1 1 d . . .
H1A H 0.4055 0.5712 0.9661 0.026 Uiso 1 1 calc R . .
H1B H 0.5129 0.5789 0.8142 0.026 Uiso 1 1 calc R . .
C2 C 0.30841(14) 0.67172(12) 0.83996(13) 0.0225(3) Uani 1 1 d . . .
C3 C 0.33072(16) 0.74430(14) 0.71847(14) 0.0293(3) Uani 1 1 d . . .
H3 H 0.4288 0.7637 0.6603 0.035 Uiso 1 1 calc R . .
C4 C 0.20961(19) 0.78817(15) 0.68248(16) 0.0367(3) Uani 1 1 d . . .
H4 H 0.2249 0.8385 0.6002 0.044 Uiso 1 1 calc R . .
C5 C 0.06676(18) 0.75876(15) 0.76614(18) 0.0399(4) Uani 1 1 d . . .
H5 H -0.0159 0.7892 0.7414 0.048 Uiso 1 1 calc R . .
C6 C 0.04425(17) 0.68550(16) 0.88519(18) 0.0408(4) Uani 1 1 d . . .
H6 H -0.0539 0.6644 0.9418 0.049 Uiso 1 1 calc R . .
C7 C 0.16445(15) 0.64207(14) 0.92322(15) 0.0306(3) Uani 1 1 d . . .
H7 H 0.1482 0.5922 1.0059 0.037 Uiso 1 1 calc R . .
C8 C 0.42811(14) 0.79405(13) 1.01866(12) 0.0248(3) Uani 1 1 d . . .
H8A H 0.3199 0.7897 1.0387 0.030 Uiso 1 1 calc R . .
H8B H 0.4516 0.8840 1.0045 0.030 Uiso 1 1 calc R . .
C9 C 0.46540(15) 0.72911(12) 1.13507(12) 0.0245(3) Uani 1 1 d . . .
C10 C 0.35528(19) 0.71204(15) 1.25953(14) 0.0377(4) Uani 1 1 d . . .
H10 H 0.2547 0.7365 1.2706 0.045 Uiso 1 1 calc R . .
C11 C 0.3921(2) 0.65900(18) 1.36849(15) 0.0510(5) Uani 1 1 d . . .
H11 H 0.3163 0.6475 1.4534 0.061 Uiso 1 1 calc R . .
C12 C 0.5371(2) 0.62335(16) 1.35363(17) 0.0485(5) Uani 1 1 d . . .
H12 H 0.5616 0.5889 1.4283 0.058 Uiso 1 1 calc R . .
C13 C 0.6466(2) 0.63760(15) 1.23064(17) 0.0418(4) Uani 1 1 d . . .
H13 H 0.7466 0.6118 1.2201 0.050 Uiso 1 1 calc R . .
C14 C 0.61103(17) 0.68981(14) 1.12158(14) 0.0313(3) Uani 1 1 d . . .
H14 H 0.6872 0.6988 1.0367 0.038 Uiso 1 1 calc R . .
C15 C 0.62779(13) 0.79194(11) 0.80348(12) 0.0200(2) Uani 1 1 d . . .
C16 C 0.78714(13) 0.60985(11) 0.72384(11) 0.0185(2) Uani 1 1 d . . .
C17 C 0.89640(13) 0.55605(11) 0.60512(11) 0.0186(2) Uani 1 1 d . . .
C18 C 0.88969(14) 0.58428(12) 0.47939(12) 0.0231(3) Uani 1 1 d . . .
H18 H 0.8147 0.6417 0.4651 0.028 Uiso 1 1 calc R . .
C19 C 0.99318(14) 0.52818(12) 0.37497(12) 0.0236(3) Uani 1 1 d . . .
H19 H 0.9885 0.5475 0.2892 0.028 Uiso 1 1 calc R . .
O1D O 0.68682(17) 0.85693(13) 0.46789(12) 0.0554(4) Uani 1 1 d . . .
N3D N 0.79360(15) 0.91740(12) 0.24750(13) 0.0354(3) Uani 1 1 d . . .
C2D C 0.6792(2) 0.90100(14) 0.36130(16) 0.0393(4) Uani 1 1 d . . .
H2D H 0.5830 0.9258 0.3594 0.047 Uiso 1 1 calc R . .
C4D C 0.7704(2) 0.97188(17) 0.12708(17) 0.0486(4) Uani 1 1 d . . .
H4DA H 0.6634 0.9860 0.1450 0.073 Uiso 1 1 calc R . .
H4DB H 0.8124 0.9141 0.0602 0.073 Uiso 1 1 calc R . .
H4DC H 0.8197 1.0523 0.0947 0.073 Uiso 1 1 calc R . .
C5D C 0.9453(2) 0.8868(2) 0.2391(2) 0.0574(5) Uani 1 1 d . . .
H5DA H 0.9475 0.8620 0.3280 0.086 Uiso 1 1 calc R . .
H5DB H 1.0057 0.9605 0.1974 0.086 Uiso 1 1 calc R . .
H5DC H 0.9856 0.8170 0.1863 0.086 Uiso 1 1 calc R . .
O2 O 1.0177(10) 0.9321(8) 0.4991(8) 0.098(3) Uani 0.25 1 d P A -1
H2A H 1.0405 0.9979 0.5106 0.147 Uiso 0.25 1 d PR A -1
H2B H 0.9424 0.9148 0.4920 0.147 Uiso 0.25 1 d PR A -1

loop_
_atom_site_aniso_label
_atom_site_aniso_U_11
_atom_site_aniso_U_22
_atom_site_aniso_U_33
_atom_site_aniso_U_23
_atom_site_aniso_U_13
_atom_site_aniso_U_12
S1 0.0312(2) 0.02393(18) 0.0441(2) -0.01532(15) -0.00511(16) -0.00388(13)
O1 0.0249(5) 0.0280(5) 0.0173(4) -0.0035(3) -0.0049(3) 0.0064(4)
N1 0.0187(5) 0.0210(5) 0.0190(5) -0.0080(4) -0.0060(4) 0.0041(4)
N2 0.0213(5) 0.0188(5) 0.0166(5) -0.0041(4) -0.0034(4) 0.0032(4)
C1 0.0200(6) 0.0195(6) 0.0248(6) -0.0042(5) -0.0068(5) 0.0012(4)
C2 0.0220(6) 0.0201(6) 0.0267(6) -0.0069(5) -0.0092(5) 0.0011(5)
C3 0.0281(7) 0.0329(7) 0.0283(7) -0.0048(6) -0.0115(6) -0.0007(5)
C4 0.0453(9) 0.0345(8) 0.0396(8) -0.0045(6) -0.0270(7) 0.0017(6)
C5 0.0346(8) 0.0362(8) 0.0625(10) -0.0130(7) -0.0325(8) 0.0057(6)
C6 0.0212(7) 0.0434(9) 0.0581(10) -0.0091(8) -0.0136(7) -0.0014(6)
C7 0.0234(6) 0.0296(7) 0.0361(7) -0.0029(6) -0.0080(6) -0.0016(5)
C8 0.0227(6) 0.0290(7) 0.0205(6) -0.0113(5) -0.0042(5) 0.0075(5)
C9 0.0319(7) 0.0213(6) 0.0208(6) -0.0079(5) -0.0077(5) -0.0024(5)
C10 0.0403(8) 0.0419(9) 0.0262(7) -0.0061(6) -0.0035(6) -0.0117(7)
C11 0.0748(13) 0.0519(10) 0.0213(7) 0.0026(7) -0.0077(8) -0.0301(9)
C12 0.0832(14) 0.0370(9) 0.0378(9) 0.0069(7) -0.0366(9) -0.0196(9)
C13 0.0594(11) 0.0343(8) 0.0443(9) -0.0064(7) -0.0336(8) 0.0009(7)
C14 0.0367(8) 0.0320(7) 0.0286(7) -0.0080(6) -0.0151(6) 0.0031(6)
C15 0.0200(6) 0.0200(6) 0.0215(6) -0.0075(5) -0.0087(5) 0.0050(4)
C16 0.0164(5) 0.0196(6) 0.0186(5) -0.0046(4) -0.0047(4) 0.0004(4)
C17 0.0175(5) 0.0175(5) 0.0186(5) -0.0045(4) -0.0033(4) 0.0005(4)
C18 0.0222(6) 0.0241(6) 0.0212(6) -0.0047(5) -0.0072(5) 0.0078(5)
C19 0.0253(6) 0.0268(6) 0.0176(5) -0.0045(5) -0.0073(5) 0.0063(5)
O1D 0.0802(10) 0.0475(7) 0.0338(6) 0.0058(5) -0.0215(6) 0.0074(7)
N3D 0.0455(7) 0.0279(6) 0.0332(7) 0.0020(5) -0.0167(6) -0.0023(5)
C2D 0.0518(10) 0.0282(7) 0.0349(8) 0.0024(6) -0.0153(7) 0.0015(7)
C4D 0.0733(13) 0.0414(9) 0.0322(8) 0.0046(7) -0.0225(8) -0.0081(8)
C5D 0.0473(11) 0.0479(11) 0.0712(13) 0.0039(10) -0.0195(10) 0.0013(8)
O2 0.092(5) 0.138(7) 0.073(5) 0.003(6) -0.041(4) -0.025(6)

loop_
_atom_type_symbol
_atom_type_description
_atom_type_scat_dispersion_real
_atom_type_scat_dispersion_imag
_atom_type_scat_source
C C 0.0033 0.0016 'International Tables Vol C Tables 4.2.6.8 and 6.1.1.4'
H H 0.0000 0.0000 'International Tables Vol C Tables 4.2.6.8 and 6.1.1.4'
N N 0.0061 0.0033 'International Tables Vol C Tables 4.2.6.8 and 6.1.1.4'
O O 0.0106 0.0060 'International Tables Vol C Tables 4.2.6.8 and 6.1.1.4'
S S 0.1246 0.1234 'International Tables Vol C Tables 4.2.6.8 and 6.1.1.4'

loop_
_geom_angle_atom_site_label_1
_geom_angle_atom_site_label_2
_geom_angle_atom_site_label_3
_geom_angle
_geom_angle_site_symmetry_1
_geom_angle_site_symmetry_3
C15 N1 C8 121.21(11) . .
C15 N1 C1 124.22(10) . .
C8 N1 C1 114.07(10) . .
C16 N2 C15 121.04(10) . .
C16 N2 H2 120.2 . .
C15 N2 H2 114.4 . .
N1 C1 C2 109.55(10) . .
N1 C1 H1A 109.8 . .
C2 C1 H1A 109.8 . .
N1 C1 H1B 109.8 . .
C2 C1 H1B 109.8 . .
H1A C1 H1B 108.2 . .
C7 C2 C3 119.42(12) . .
C7 C2 C1 120.36(12) . .
C3 C2 C1 120.21(12) . .
C4 C3 C2 120.03(14) . .
C4 C3 H3 120.0 . .
C2 C3 H3 120.0 . .
C5 C4 C3 120.17(15) . .
C5 C4 H4 119.9 . .
C3 C4 H4 119.9 . .
C6 C5 C4 120.06(14) . .
C6 C5 H5 120.0 . .
C4 C5 H5 120.0 . .
C5 C6 C7 120.40(14) . .
C5 C6 H6 119.8 . .
C7 C6 H6 119.8 . .
C2 C7 C6 119.91(14) . .
C2 C7 H7 120.0 . .
C6 C7 H7 120.0 . .
N1 C8 C9 112.50(11) . .
N1 C8 H8A 109.1 . .
C9 C8 H8A 109.1 . .
N1 C8 H8B 109.1 . .
C9 C8 H8B 109.1 . .
H8A C8 H8B 107.8 . .
C10 C9 C14 118.54(14) . .
C10 C9 C8 120.38(13) . .
C14 C9 C8 121.03(12) . .
C9 C10 C11 120.14(16) . .
C9 C10 H10 119.9 . .
C11 C10 H10 119.9 . .
C12 C11 C10 120.45(16) . .
C12 C11 H11 119.8 . .
C10 C11 H11 119.8 . .
C11 C12 C13 119.96(15) . .
C11 C12 H12 120.0 . .
C13 C12 H12 120.0 . .
C12 C13 C14 120.01(17) . .
C12 C13 H13 120.0 . .
C14 C13 H13 120.0 . .
C13 C14 C9 120.87(15) . .
C13 C14 H14 119.6 . .
C9 C14 H14 119.6 . .
N1 C15 N2 115.83(11) . .
N1 C15 S1 126.23(9) . .
N2 C15 S1 117.95(9) . .
O1 C16 N2 122.53(11) . .
O1 C16 C17 121.08(11) . .
N2 C16 C17 116.39(10) . .
C19 C17 C18 119.66(11) 2_766 .
C19 C17 C16 117.06(11) 2_766 .
C18 C17 C16 123.26(11) . .
C19 C18 C17 119.74(11) . .
C19 C18 H18 120.1 . .
C17 C18 H18 120.1 . .
C18 C19 C17 120.60(12) . 2_766
C18 C19 H19 119.7 . .
C17 C19 H19 119.7 2_766 .
C2D N3D C5D 121.92(15) . .
C2D N3D C4D 120.77(15) . .
C5D N3D C4D 117.26(15) . .
O1D C2D N3D 125.91(17) . .
O1D C2D H2D 117.0 . .
N3D C2D H2D 117.0 . .
N3D C4D H4DA 109.5 . .
N3D C4D H4DB 109.5 . .
H4DA C4D H4DB 109.5 . .
N3D C4D H4DC 109.5 . .
H4DA C4D H4DC 109.5 . .
H4DB C4D H4DC 109.5 . .
N3D C5D H5DA 109.5 . .
N3D C5D H5DB 109.5 . .
H5DA C5D H5DB 109.5 . .
N3D C5D H5DC 109.5 . .
H5DA C5D H5DC 109.5 . .
H5DB C5D H5DC 109.5 . .
H2A O2 H2B 129.2 . .

loop_
_geom_bond_atom_site_label_1
_geom_bond_atom_site_label_2
_geom_bond_distance
_geom_bond_site_symmetry_2
S1 C15 1.6710(14) .
O1 C16 1.2207(15) .
N1 C15 1.3299(17) .
N1 C8 1.4734(15) .
N1 C1 1.4793(16) .
N2 C16 1.3740(16) .
N2 C15 1.4230(15) .
N2 H2 0.9000 .
C1 C2 1.5142(18) .
C1 H1A 0.9900 .
C1 H1B 0.9900 .
C2 C7 1.3908(19) .
C2 C3 1.3946(19) .
C3 C4 1.389(2) .
C3 H3 0.9500 .
C4 C5 1.383(2) .
C4 H4 0.9500 .
C5 C6 1.376(3) .
C5 H5 0.9500 .
C6 C7 1.392(2) .
C6 H6 0.9500 .
C7 H7 0.9500 .
C8 C9 1.5087(19) .
C8 H8A 0.9900 .
C8 H8B 0.9900 .
C9 C10 1.389(2) .
C9 C14 1.391(2) .
C10 C11 1.398(2) .
C10 H10 0.9500 .
C11 C12 1.374(3) .
C11 H11 0.9500 .
C12 C13 1.374(3) .
C12 H12 0.9500 .
C13 C14 1.390(2) .
C13 H13 0.9500 .
C14 H14 0.9500 .
C16 C17 1.5002(16) .
C17 C19 1.3922(17) 2_766
C17 C18 1.3927(18) .
C18 C19 1.3898(17) .
C18 H18 0.9500 .
C19 C17 1.3922(17) 2_766
C19 H19 0.9500 .
O1D C2D 1.221(2) .
N3D C2D 1.331(2) .
N3D C5D 1.444(2) .
N3D C4D 1.451(2) .
C2D H2D 0.9500 .
C4D H4DA 0.9800 .
C4D H4DB 0.9800 .
C4D H4DC 0.9800 .
C5D H5DA 0.9800 .
C5D H5DB 0.9800 .
C5D H5DC 0.9800 .
O2 H2A 0.8000 .
O2 H2B 0.8000 .

loop_
_geom_torsion_atom_site_label_1
_geom_torsion_atom_site_label_2
_geom_torsion_atom_site_label_3
_geom_torsion_atom_site_label_4
_geom_torsion
_geom_torsion_site_symmetry_1
_geom_torsion_site_symmetry_4
C15 N1 C1 C2 -95.61(13) . .
C8 N1 C1 C2 76.33(13) . .
N1 C1 C2 C7 -114.88(13) . .
N1 C1 C2 C3 64.25(15) . .
C7 C2 C3 C4 1.1(2) . .
C1 C2 C3 C4 -178.00(12) . .
C2 C3 C4 C5 -0.8(2) . .
C3 C4 C5 C6 -0.2(2) . .
C4 C5 C6 C7 1.0(2) . .
C3 C2 C7 C6 -0.4(2) . .
C1 C2 C7 C6 178.73(13) . .
C5 C6 C7 C2 -0.6(2) . .
C15 N1 C8 C9 -102.88(14) . .
C1 N1 C8 C9 84.90(13) . .
N1 C8 C9 C10 -142.25(13) . .
N1 C8 C9 C14 40.45(17) . .
C14 C9 C10 C11 1.4(2) . .
C8 C9 C10 C11 -175.96(14) . .
C9 C10 C11 C12 0.0(2) . .
C10 C11 C12 C13 -1.2(3) . .
C11 C12 C13 C14 1.0(2) . .
C12 C13 C14 C9 0.5(2) . .
C10 C9 C14 C13 -1.7(2) . .
C8 C9 C14 C13 175.68(13) . .
C8 N1 C15 N2 171.14(10) . .
C1 N1 C15 N2 -17.46(16) . .
C8 N1 C15 S1 -9.27(17) . .
C1 N1 C15 S1 162.13(9) . .
C16 N2 C15 N1 -65.40(15) . .
C16 N2 C15 S1 114.97(12) . .
C15 N2 C16 O1 12.26(18) . .
C15 N2 C16 C17 -167.30(11) . .
O1 C16 C17 C19 -19.74(18) . 2_766
N2 C16 C17 C19 159.82(11) . 2_766
O1 C16 C17 C18 158.80(12) . .
N2 C16 C17 C18 -21.64(17) . .
C19 C17 C18 C19 0.0(2) 2_766 .
C16 C17 C18 C19 -178.50(12) . .
C17 C18 C19 C17 0.0(2) . 2_766
C5D N3D C2D O1D -2.0(3) . .
C4D N3D C2D O1D -179.51(16) . .
